data_8102032
loop_
_publ_author_name
'Florio, S.'
'Capriati, V.'
'Luisi, R.'
'Salomone, A.'
'Cuocci, C.'

_publ_section_title
;
Crystal structure of (N-tert-butyl-3,4-diphenyl-1,2-oxazetidin-4-yl)
methanol, C~19~H~23~NO~2~
;
_journal_issue 3
_journal_name_full 'Zeitschrift f\"ur Kristallographie - New Crystal Structures'
_journal_page_first 398
_journal_page_last 400
_journal_volume 221
_journal_year 2006
_chemical_formula_moiety 'C19 H23 N1 O2, C19 H23 N1 O2'
_chemical_formula_sum 'C19 H23 N O2'
_chemical_formula_weight 297.39
_chemical_melting_point 355.6(5)
_chemical_name_systematic
;
(N-t-butyl-3,4-diphenyl-1,2-oxazetidin-4-yl)methanol
;
_space_group_IT_number 29
_symmetry_cell_setting orthorhombic
_symmetry_space_group_name_Hall 'P 2c -2b'
_symmetry_space_group_name_H-M 'P b c 21'
_atom_sites_solution_hydrogens geom
_atom_sites_solution_primary direct
_atom_sites_solution_secondary difmap
_cell_angle_alpha 90.00
_cell_angle_beta 90.00
_cell_angle_gamma 90.00
_cell_formula_units_Z 8
_cell_length_a 9.4810(10)
_cell_length_b 12.0730(10)
_cell_length_c 30.079(5)
_cell_measurement_reflns_used 164
_cell_measurement_temperature 293(2)
_cell_measurement_theta_max 21.50
_cell_measurement_theta_min 3.16
_cell_volume 3443.0(7)
_computing_cell_refinement 'Collect (Nonius, 1998)'
_computing_data_collection 'Kappa CCD server software (Nonius, 1997)'
_computing_data_reduction 'EVALCCD (Nonius, 1998)'
_computing_molecular_graphics 'Diamond Version 3.0 [5]'
_computing_publication_material 'SHELXL-97 [4]'
_computing_structure_refinement 'SHELXL-97 [4]'
_computing_structure_solution 'SIR2004 [2]'
_diffrn_ambient_temperature 293(2)
_diffrn_measured_fraction_theta_full 0.989
_diffrn_measured_fraction_theta_max 0.989
_diffrn_measurement_device_type 'Nonius KappaCCD'
_diffrn_measurement_method phi/omega
_diffrn_radiation_monochromator graphite
_diffrn_radiation_source 'fine-focus sealed tube'
_diffrn_radiation_type MoK\a
_diffrn_radiation_wavelength 0.71073
_diffrn_reflns_av_R_equivalents 0.1157
_diffrn_reflns_av_sigmaI/netI 0.0916
_diffrn_reflns_limit_h_max 13
_diffrn_reflns_limit_h_min -13
_diffrn_reflns_limit_k_max 16
_diffrn_reflns_limit_k_min -16
_diffrn_reflns_limit_l_max 42
_diffrn_reflns_limit_l_min -42
_diffrn_reflns_number 40304
_diffrn_reflns_theta_full 30.03
_diffrn_reflns_theta_max 30.03
_diffrn_reflns_theta_min 5.05
_exptl_absorpt_coefficient_mu 0.074
_exptl_absorpt_correction_type multi-scan
_exptl_absorpt_process_details
;
SADABS: Area-Detector Absorption Correction. Siemens Industrial Automation, 
Inc.: Madison, WI, 1996.
;
_exptl_crystal_colour colorless
_exptl_crystal_density_diffrn 1.147
_exptl_crystal_density_method 'not measured'
_exptl_crystal_description prism
_exptl_crystal_F_000 1280
_exptl_crystal_size_max 0.50
_exptl_crystal_size_mid 0.25
_exptl_crystal_size_min 0.125
_refine_diff_density_max 0.345
_refine_diff_density_min -0.260
_refine_diff_density_rms 0.070
_refine_ls_abs_structure_details 'Flack H D (1983), Acta Cryst. A39, 876-881'
_refine_ls_abs_structure_Flack 2.2(16)
_refine_ls_extinction_coef 0.011(3)
_refine_ls_extinction_expression Fc^*^=kFc[1+0.001xFc^2^\l^3^/sin(2\q)]^-1/4^
_refine_ls_extinction_method SHELXL
_refine_ls_goodness_of_fit_ref 1.030
_refine_ls_hydrogen_treatment mixed
_refine_ls_matrix_type full
_refine_ls_number_parameters 412
_refine_ls_number_reflns 9844
_refine_ls_number_restraints 1
_refine_ls_restrained_S_all 1.030
_refine_ls_R_factor_all 0.1396
_refine_ls_R_factor_gt 0.0771
_refine_ls_shift/su_max 0.021
_refine_ls_shift/su_mean 0.002
_refine_ls_structure_factor_coef Fsqd
_refine_ls_weighting_details 'calc w=1/[\s^2^(Fo^2^)+(0.1032P)^2^+0.3224P] where P=(Fo^2^+2Fc^2^)/3'
_refine_ls_weighting_scheme calc
_refine_ls_wR_factor_gt 0.1813
_refine_ls_wR_factor_ref 0.2173
_reflns_number_gt 5519
_reflns_number_total 9844
_reflns_threshold_expression >2sigma(I)
_cod_data_source_file 1267-1851.cff
_cod_data_source_block lp33
_cod_depositor_comments
;
The following automatic conversions were performed:

'_chemical_melting_point' value '82-83\%C' was changed to '355.6(5)'
- it was converted from degrees Celsius(C) to Kelvins(K), the average
value was taken and precision was estimated.

Automatic conversion script
Id: cif_fix_values 1569 2011-02-09 13:29:24Z adriana 
;
_cod_original_sg_symbol_H-M 'P b c 2(1)'
_cod_database_code 8102032

loop_
_symmetry_equiv_pos_as_xyz
'x, y, z'
'-x, -y, z+1/2'
'-x, y+1/2, z'
'x, -y+1/2, z+1/2'

loop_
_atom_site_label
_atom_site_type_symbol
_atom_site_fract_x
_atom_site_fract_y
_atom_site_fract_z
_atom_site_U_iso_or_equiv
_atom_site_adp_type
_atom_site_occupancy
_atom_site_symmetry_multiplicity
_atom_site_Wyckoff_symbol
_atom_site_calc_flag
_atom_site_refinement_flags
_atom_site_disorder_assembly
_atom_site_disorder_group
C1A C 0.5759(5) -0.0486(3) -0.23470(14) 0.0755(13) Uani 1 4 a d . . .
H1A H 0.6550 -0.0596 -0.2169 0.091 Uiso 1 4 a calc R . .
C2A C 0.5908(9) 0.0097(5) -0.2753(2) 0.120(2) Uani 1 4 a d . . .
H2A H 0.6786 0.0354 -0.2845 0.144 Uiso 1 4 a calc R . .
C3A C 0.4722(13) 0.0275(6) -0.3010(2) 0.140(4) Uani 1 4 a d . . .
H3A H 0.4790 0.0664 -0.3276 0.168 Uiso 1 4 a calc R . .
C4A C 0.3447(9) -0.0125(6) -0.28700(18) 0.121(2) Uani 1 4 a d . . .
H4A H 0.2651 0.0015 -0.3042 0.145 Uiso 1 4 a calc R . .
C5A C 0.3294(6) -0.0731(4) -0.24814(14) 0.0906(14) Uani 1 4 a d . . .
H5A H 0.2424 -0.1026 -0.2402 0.109 Uiso 1 4 a calc R . .
C6A C 0.4484(4) -0.0889(3) -0.22091(11) 0.0555(8) Uani 1 4 a d . . .
C7A C 0.4371(3) -0.1568(3) -0.17896(10) 0.0452(7) Uani 1 4 a d . . .
C8A C 0.4138(4) -0.2788(3) -0.19034(12) 0.0573(8) Uani 1 4 a d . . .
H8A1 H 0.3382 -0.2848 -0.2119 0.069 Uiso 1 4 a calc R . .
H8A2 H 0.4987 -0.3085 -0.2038 0.069 Uiso 1 4 a calc R . .
C9A C 0.3465(3) -0.1085(2) -0.14081(10) 0.0413(6) Uani 1 4 a d . . .
H9A H 0.321(3) -0.163(3) -0.1228(10) 0.036(7) Uiso 1 4 a d . . .
C10A C 0.2243(3) -0.0311(2) -0.14794(10) 0.0443(6) Uani 1 4 a d . . .
C11A C 0.0902(3) -0.0750(3) -0.14849(14) 0.0656(9) Uani 1 4 a d . . .
H11A H 0.0777 -0.1506 -0.1441 0.079 Uiso 1 4 a calc R . .
C12A C -0.0268(4) -0.0078(4) -0.15553(16) 0.0753(12) Uani 1 4 a d . . .
H12A H -0.1168 -0.0384 -0.1559 0.090 Uiso 1 4 a calc R . .
C13A C -0.0086(4) 0.1027(4) -0.16180(16) 0.0701(13) Uani 1 4 a d . . .
H13A H -0.0859 0.1478 -0.1677 0.084 Uiso 1 4 a calc R . .
C14A C 0.1219(4) 0.1470(3) -0.15942(14) 0.0687(10) Uani 1 4 a d . . .
H14A H 0.1326 0.2233 -0.1621 0.082 Uiso 1 4 a calc R . .
C15A C 0.2394(3) 0.0818(3) -0.15316(12) 0.0536(7) Uani 1 4 a d . . .
H15A H 0.3286 0.1138 -0.1524 0.064 Uiso 1 4 a calc R . .
C16A C 0.5130(3) -0.0796(3) -0.07582(13) 0.0457(8) Uani 1 4 a d . . .
C17A C 0.5141(4) -0.2007(3) -0.06140(14) 0.0559(11) Uani 1 4 a d . . .
H17A H 0.5857 -0.2400 -0.0776 0.084 Uiso 1 4 a calc R . .
H17B H 0.4237 -0.2333 -0.0674 0.084 Uiso 1 4 a calc R . .
H17C H 0.5335 -0.2052 -0.0301 0.084 Uiso 1 4 a calc R . .
C18A C 0.6595(4) -0.0305(3) -0.06755(14) 0.0718(11) Uani 1 4 a d . . .
H18A H 0.7286 -0.0721 -0.0838 0.108 Uiso 1 4 a calc R . .
H18B H 0.6807 -0.0337 -0.0364 0.108 Uiso 1 4 a calc R . .
H18C H 0.6610 0.0452 -0.0773 0.108 Uiso 1 4 a calc R . .
C19A C 0.4023(4) -0.0152(3) -0.04989(13) 0.0684(10) Uani 1 4 a d . . .
H19A H 0.3110 -0.0470 -0.0552 0.103 Uiso 1 4 a calc R . .
H19B H 0.4025 0.0607 -0.0594 0.103 Uiso 1 4 a calc R . .
H19C H 0.4236 -0.0187 -0.0187 0.103 Uiso 1 4 a calc R . .
O1A O 0.3791(3) -0.3423(2) -0.15232(10) 0.0666(7) Uani 1 4 a d . . .
O2A O 0.56149(19) -0.14101(17) -0.15161(8) 0.0485(5) Uani 1 4 a d . . .
N1A N 0.4801(3) -0.06026(19) -0.12336(9) 0.0396(6) Uani 1 4 a d . . .
C1B C -0.0791(5) 0.2070(3) 0.15306(14) 0.0785(13) Uani 1 4 a d . . .
H1B H -0.1583 0.1936 0.1357 0.094 Uiso 1 4 a calc R . .
C2B C -0.0929(8) 0.2644(5) 0.1919(2) 0.113(2) Uani 1 4 a d . . .
H2B H -0.1811 0.2891 0.2011 0.135 Uiso 1 4 a calc R . .
C3B C 0.0270(13) 0.2856(6) 0.2175(3) 0.149(4) Uani 1 4 a d . . .
H3B H 0.0191 0.3281 0.2432 0.179 Uiso 1 4 a calc R . .
C4B C 0.1565(9) 0.2445(6) 0.20523(19) 0.126(2) Uani 1 4 a d . . .
H4B H 0.2351 0.2552 0.2232 0.151 Uiso 1 4 a calc R . .
C5B C 0.1677(6) 0.1878(4) 0.16619(14) 0.0881(14) Uani 1 4 a d . . .
H5B H 0.2554 0.1613 0.1573 0.106 Uiso 1 4 a calc R . .
C6B C 0.0497(4) 0.1687(3) 0.13930(12) 0.0569(9) Uani 1 4 a d . . .
C7B C 0.0653(3) 0.1009(2) 0.09694(11) 0.0459(7) Uani 1 4 a d . . .
C8B C 0.0905(4) -0.0224(3) 0.10810(13) 0.0614(9) Uani 1 4 a d . . .
H8B1 H 0.1661 -0.0277 0.1297 0.074 Uiso 1 4 a calc R . .
H8B2 H 0.0059 -0.0525 0.1216 0.074 Uiso 1 4 a calc R . .
C9B C 0.1556(3) 0.1496(2) 0.05867(10) 0.0418(6) Uani 1 4 a d . . .
H9B H 0.191(3) 0.090(3) 0.0426(11) 0.046(8) Uiso 1 4 a d . . .
C10B C 0.2753(3) 0.2303(2) 0.06619(10) 0.0445(6) Uani 1 4 a d . . .
C11B C 0.2562(3) 0.3424(3) 0.06965(12) 0.0572(8) Uani 1 4 a d . . .
H11B H 0.1659 0.3721 0.0680 0.069 Uiso 1 4 a calc R . .
C12B C 0.3715(4) 0.4121(3) 0.07569(15) 0.0682(9) Uani 1 4 a d . . .
H12B H 0.3577 0.4882 0.0772 0.082 Uiso 1 4 a calc R . .
C13B C 0.5050(4) 0.3698(4) 0.07938(17) 0.0699(13) Uani 1 4 a d . . .
H13B H 0.5817 0.4168 0.0834 0.084 Uiso 1 4 a calc R . .
C14B C 0.5244(4) 0.2570(4) 0.07712(16) 0.0746(12) Uani 1 4 a d . . .
H14B H 0.6139 0.2269 0.0810 0.090 Uiso 1 4 a calc R . .
C15B C 0.4103(4) 0.1886(3) 0.06902(16) 0.0703(10) Uani 1 4 a d . . .
H15B H 0.4250 0.1130 0.0654 0.084 Uiso 1 4 a calc R . .
C16B C -0.0123(4) 0.1765(3) -0.00732(13) 0.0493(9) Uani 1 4 a d . . .
C17B C -0.0032(4) 0.0550(3) -0.02065(17) 0.0643(12) Uani 1 4 a d . . .
H17D H 0.0911 0.0286 -0.0159 0.096 Uiso 1 4 a calc R . .
H17E H -0.0273 0.0474 -0.0515 0.096 Uiso 1 4 a calc R . .
H17F H -0.0677 0.0125 -0.0029 0.096 Uiso 1 4 a calc R . .
C18B C 0.0953(4) 0.2465(4) -0.03242(12) 0.0715(10) Uani 1 4 a d . . .
H18D H 0.0865 0.3225 -0.0235 0.107 Uiso 1 4 a calc R . .
H18E H 0.0785 0.2404 -0.0638 0.107 Uiso 1 4 a calc R . .
H18F H 0.1887 0.2206 -0.0258 0.107 Uiso 1 4 a calc R . .
C19B C -0.1594(4) 0.2210(4) -0.01408(15) 0.0755(12) Uani 1 4 a d . . .
H19D H -0.1621 0.2978 -0.0058 0.113 Uiso 1 4 a calc R . .
H19E H -0.2244 0.1800 0.0041 0.113 Uiso 1 4 a calc R . .
H19F H -0.1854 0.2135 -0.0448 0.113 Uiso 1 4 a calc R . .
O1B O 0.1253(3) -0.08572(18) 0.07126(10) 0.0711(7) Uani 1 4 a d . . .
O2B O -0.0584(2) 0.11371(17) 0.06917(8) 0.0514(5) Uani 1 4 a d . . .
N1B N 0.0208(3) 0.1955(2) 0.04115(9) 0.0417(6) Uani 1 4 a d . . .
H8A H 0.413(4) -0.401(3) -0.1510(13) 0.063 Uiso 1 4 a d . . .
H8B H 0.062(4) -0.158(3) 0.0654(12) 0.063 Uiso 1 4 a d . . .

loop_
_atom_site_aniso_label
_atom_site_aniso_U_11
_atom_site_aniso_U_22
_atom_site_aniso_U_33
_atom_site_aniso_U_23
_atom_site_aniso_U_13
_atom_site_aniso_U_12
C1A 0.101(4) 0.066(3) 0.059(2) -0.0032(18) 0.024(2) -0.013(2)
C2A 0.207(7) 0.082(4) 0.072(3) -0.001(3) 0.048(4) -0.032(4)
C3A 0.279(11) 0.098(5) 0.043(3) 0.014(3) 0.007(5) 0.015(5)
C4A 0.182(7) 0.119(5) 0.062(3) 0.018(3) -0.018(4) 0.052(5)
C5A 0.117(4) 0.089(3) 0.066(2) 0.000(2) -0.021(2) 0.027(3)
C6A 0.067(2) 0.0486(19) 0.0510(19) -0.0037(15) 0.0052(17) 0.0067(16)
C7A 0.0438(16) 0.0389(15) 0.0528(18) -0.0027(12) -0.0058(13) 0.0066(12)
C8A 0.0619(19) 0.0435(17) 0.066(2) -0.0096(15) -0.0030(16) 0.0084(14)
C9A 0.0392(14) 0.0319(13) 0.0528(16) 0.0039(12) -0.0033(12) -0.0009(11)
C10A 0.0386(14) 0.0416(14) 0.0527(15) -0.0029(13) -0.0019(13) 0.0023(11)
C11A 0.0434(17) 0.065(2) 0.089(3) -0.002(2) -0.0090(17) -0.0021(15)
C12A 0.0430(17) 0.092(3) 0.091(3) -0.004(3) -0.001(2) 0.011(2)
C13A 0.049(2) 0.088(3) 0.073(3) 0.002(2) -0.0068(16) 0.0274(19)
C14A 0.064(2) 0.054(2) 0.088(3) 0.0077(17) -0.0010(19) 0.0240(16)
C15A 0.0443(15) 0.0444(16) 0.0722(19) 0.0067(14) -0.0011(15) 0.0055(12)
C16A 0.0469(19) 0.0376(17) 0.053(2) 0.0025(15) -0.0081(13) 0.0014(12)
C17A 0.063(2) 0.045(2) 0.059(3) 0.0201(17) -0.0043(15) 0.0003(14)
C18A 0.076(3) 0.066(2) 0.074(2) 0.0149(19) -0.033(2) -0.0159(19)
C19A 0.095(3) 0.055(2) 0.056(2) -0.0003(16) -0.0003(19) 0.019(2)
O1A 0.0735(16) 0.0364(12) 0.0899(17) 0.0047(12) 0.0107(14) 0.0088(11)
O2A 0.0386(11) 0.0504(12) 0.0567(13) -0.0040(10) 0.0000(10) 0.0045(9)
N1A 0.0336(12) 0.0337(12) 0.0514(16) 0.0021(11) 0.0000(11) 0.0010(9)
C1B 0.108(4) 0.066(3) 0.062(2) 0.0085(18) 0.024(2) 0.009(2)
C2B 0.171(6) 0.082(4) 0.085(4) 0.006(3) 0.053(4) 0.032(4)
C3B 0.291(12) 0.079(4) 0.078(5) -0.020(3) 0.018(6) -0.011(5)
C4B 0.199(8) 0.108(5) 0.070(3) -0.008(3) -0.008(4) -0.028(5)
C5B 0.107(4) 0.096(3) 0.062(2) -0.011(2) -0.010(2) -0.029(3)
C6B 0.078(3) 0.0444(18) 0.0486(18) 0.0039(14) 0.0085(18) -0.0126(17)
C7B 0.0420(16) 0.0406(15) 0.0551(18) 0.0004(13) -0.0042(14) -0.0018(12)
C8B 0.068(2) 0.0493(19) 0.067(2) 0.0084(15) -0.0054(17) -0.0088(16)
C9B 0.0373(14) 0.0324(14) 0.0557(17) -0.0054(12) -0.0021(12) -0.0016(11)
C10B 0.0371(14) 0.0422(15) 0.0542(16) -0.0034(13) 0.0000(13) -0.0053(11)
C11B 0.0438(16) 0.0434(16) 0.084(2) -0.0063(16) 0.0015(16) -0.0068(13)
C12B 0.068(2) 0.0438(18) 0.092(3) -0.0041(16) -0.0040(19) -0.0170(16)
C13B 0.054(3) 0.070(2) 0.086(3) 0.003(2) -0.0101(17) -0.0305(18)
C14B 0.0405(16) 0.078(3) 0.105(3) -0.002(2) -0.021(2) -0.0024(19)
C15B 0.0455(19) 0.055(2) 0.110(3) -0.001(2) -0.011(2) 0.0014(15)
C16B 0.060(2) 0.0405(17) 0.047(2) -0.0079(15) -0.0097(14) 0.0000(13)
C17B 0.071(3) 0.053(2) 0.069(3) -0.011(2) -0.0090(17) -0.0039(16)
C18B 0.087(3) 0.070(2) 0.058(2) -0.0029(18) 0.0061(19) -0.019(2)
C19B 0.068(2) 0.082(3) 0.077(3) -0.014(2) -0.029(2) 0.017(2)
O1B 0.0725(15) 0.0381(12) 0.1028(19) -0.0058(12) 0.0129(14) -0.0111(11)
O2B 0.0400(12) 0.0487(12) 0.0656(14) 0.0046(10) -0.0011(10) -0.0082(9)
N1B 0.0372(12) 0.0387(14) 0.0492(16) -0.0002(11) -0.0029(11) -0.0045(9)

loop_
_atom_type_symbol
_atom_type_description
_atom_type_scat_dispersion_real
_atom_type_scat_dispersion_imag
_atom_type_scat_source
C C 0.0033 0.0016 'International Tables Vol C Tables 4.2.6.8 and 6.1.1.4'
H H 0.0000 0.0000 'International Tables Vol C Tables 4.2.6.8 and 6.1.1.4'
N N 0.0061 0.0033 'International Tables Vol C Tables 4.2.6.8 and 6.1.1.4'
O O 0.0106 0.0060 'International Tables Vol C Tables 4.2.6.8 and 6.1.1.4'

loop_
_geom_angle_atom_site_label_1
_geom_angle_atom_site_label_2
_geom_angle_atom_site_label_3
_geom_angle
_geom_angle_site_symmetry_1
_geom_angle_site_symmetry_3
_geom_angle_publ_flag
C6A C1A C2A 121.8(5) . . ?
C3A C2A C1A 118.6(6) . . ?
C4A C3A C2A 119.5(6) . . ?
C3A C4A C5A 122.5(7) . . ?
C4A C5A C6A 118.6(6) . . ?
C1A C6A C5A 118.9(4) . . ?
C1A C6A C7A 120.7(4) . . ?
C5A C6A C7A 120.2(4) . . ?
O2A C7A C6A 110.2(3) . . ?
O2A C7A C8A 111.8(2) . . ?
C6A C7A C8A 110.3(3) . . ?
O2A C7A C9A 88.9(2) . . ?
C6A C7A C9A 117.1(3) . . ?
C8A C7A C9A 116.6(3) . . ?
O1A C8A C7A 112.0(3) . . ?
N1A C9A C10A 117.5(2) . . ?
N1A C9A C7A 86.3(2) . . ?
C10A C9A C7A 123.8(3) . . ?
C11A C10A C15A 118.3(3) . . ?
C11A C10A C9A 118.3(3) . . ?
C15A C10A C9A 123.4(3) . . ?
C10A C11A C12A 121.0(4) . . ?
C13A C12A C11A 119.5(4) . . ?
C14A C13A C12A 119.9(3) . . ?
C13A C14A C15A 121.5(4) . . ?
C14A C15A C10A 119.7(3) . . ?
N1A C16A C19A 105.6(3) . . ?
N1A C16A C17A 115.3(3) . . ?
C19A C16A C17A 110.4(3) . . ?
N1A C16A C18A 106.7(3) . . ?
C19A C16A C18A 110.2(3) . . ?
C17A C16A C18A 108.6(3) . . ?
C7A O2A N1A 89.32(18) . . ?
C16A N1A C9A 117.2(2) . . ?
C16A N1A O2A 109.5(2) . . ?
C9A N1A O2A 89.1(2) . . ?
C2B C1B C6B 121.1(6) . . ?
C1B C2B C3B 119.2(7) . . ?
C4B C3B C2B 120.8(6) . . ?
C5B C4B C3B 118.9(7) . . ?
C4B C5B C6B 121.2(6) . . ?
C1B C6B C5B 118.9(4) . . ?
C1B C6B C7B 121.4(4) . . ?
C5B C6B C7B 119.7(4) . . ?
O2B C7B C6B 110.3(3) . . ?
O2B C7B C8B 110.7(2) . . ?
C6B C7B C8B 110.6(3) . . ?
O2B C7B C9B 88.8(2) . . ?
C6B C7B C9B 118.2(2) . . ?
C8B C7B C9B 116.1(3) . . ?
O1B C8B C7B 113.3(3) . . ?
N1B C9B C10B 117.2(2) . . ?
N1B C9B C7B 86.0(2) . . ?
C10B C9B C7B 123.2(3) . . ?
C11B C10B C15B 118.6(3) . . ?
C11B C10B C9B 123.3(3) . . ?
C15B C10B C9B 118.1(3) . . ?
C10B C11B C12B 120.2(3) . . ?
C13B C12B C11B 120.8(3) . . ?
C12B C13B C14B 119.2(3) . . ?
C13B C14B C15B 119.7(4) . . ?
C10B C15B C14B 121.3(4) . . ?
N1B C16B C19B 105.5(3) . . ?
N1B C16B C17B 112.9(3) . . ?
C19B C16B C17B 111.1(3) . . ?
N1B C16B C18B 104.8(3) . . ?
C19B C16B C18B 110.8(4) . . ?
C17B C16B C18B 111.4(3) . . ?
C7B O2B N1B 89.39(19) . . ?
C9B N1B O2B 89.1(2) . . ?
C9B N1B C16B 117.6(3) . . ?
O2B N1B C16B 109.8(2) . . ?

loop_
_geom_bond_atom_site_label_1
_geom_bond_atom_site_label_2
_geom_bond_distance
_geom_bond_site_symmetry_2
_geom_bond_publ_flag
C1A C6A 1.368(5) . ?
C1A C2A 1.417(7) . ?
C2A C3A 1.381(11) . ?
C3A C4A 1.369(12) . ?
C4A C5A 1.386(8) . ?
C5A C6A 1.408(6) . ?
C6A C7A 1.508(5) . ?
C7A O2A 1.450(4) . ?
C7A C8A 1.528(4) . ?
C7A C9A 1.548(4) . ?
C8A O1A 1.416(5) . ?
C9A N1A 1.490(4) . ?
C9A C10A 1.504(4) . ?
C10A C11A 1.377(4) . ?
C10A C15A 1.380(4) . ?
C11A C12A 1.389(5) . ?
C12A C13A 1.359(7) . ?
C13A C14A 1.349(6) . ?
C14A C15A 1.377(4) . ?
C16A N1A 1.482(4) . ?
C16A C19A 1.521(5) . ?
C16A C17A 1.526(5) . ?
C16A C18A 1.530(5) . ?
O2A N1A 1.506(3) . ?
C1B C2B 1.364(8) . ?
C1B C6B 1.369(5) . ?
C2B C3B 1.398(10) . ?
C3B C4B 1.375(12) . ?
C4B C5B 1.364(8) . ?
C5B C6B 1.400(6) . ?
C6B C7B 1.521(5) . ?
C7B O2B 1.448(4) . ?
C7B C8B 1.545(5) . ?
C7B C9B 1.550(4) . ?
C8B O1B 1.386(5) . ?
C9B N1B 1.490(4) . ?
C9B C10B 1.514(4) . ?
C10B C11B 1.370(4) . ?
C10B C15B 1.378(4) . ?
C11B C12B 1.390(5) . ?
C12B C13B 1.370(6) . ?
C13B C14B 1.376(7) . ?
C14B C15B 1.382(5) . ?
C16B N1B 1.509(5) . ?
C16B C19B 1.509(5) . ?
C16B C17B 1.523(5) . ?
C16B C18B 1.525(5) . ?
O2B N1B 1.500(3) . ?
